data_4112122
loop_
_publ_author_name
'Takashi Okubo'
'Ryo Kawajiri'
'Tadaoki Mitani'
'Tatsuya Shimoda'

_publ_section_title
;
 A Mixed-Valence Coordination Polymer Featuring Two-Dimensional
 Ferroelectric Order: {[CuI4CuII(Et2dtc)2Cl3][CuII(Et2dtc)2]2(FeCl4)}n
 (Et2dtc-= diethyldithiocarbamate)
;
_journal_name_full 'Journal of the American Chemical Society'
_journal_page_first 17598
_journal_page_last 17599
_journal_paper_doi 10.1021/ja056030p
_journal_volume 127
_journal_year 2005
_chemical_formula_moiety 'C30 H60 Cl7 Cu7 Fe N6 S12 '
_chemical_formula_sum 'C30 H60 Cl7 Cu7 Fe N6 S12'
_chemical_formula_weight 1638.40
_space_group_IT_number 62
_symmetry_cell_setting orthorhombic
_symmetry_Int_Tables_number 62
_symmetry_space_group_name_Hall '-P 2ac 2n'
_symmetry_space_group_name_H-M 'P n m a'
_cell_angle_alpha 90.0000
_cell_angle_beta 90.0000
_cell_angle_gamma 90.0000
_cell_formula_units_Z 4
_cell_length_a 28.8687(10)
_cell_length_b 17.4304(4)
_cell_length_c 12.8504(4)
_cell_measurement_reflns_used 60812
_cell_measurement_temperature 296.1
_cell_measurement_theta_max 25.0
_cell_measurement_theta_min 1.4
_cell_volume 6466.2(3)
_computing_cell_refinement PROCESS-AUTO
_computing_data_collection PROCESS-AUTO
_computing_data_reduction CrystalStructure
_computing_publication_material 'CrystalStructure 3.7.0'
_computing_structure_refinement CRYSTALS
_computing_structure_solution SIR92
_diffrn_detector_area_resol_mean 10.00
_diffrn_measured_fraction_theta_full 0.990
_diffrn_measured_fraction_theta_max 0.990
_diffrn_measurement_device_type 'Rigaku RAXIS-RAPID'
_diffrn_measurement_method \w
_diffrn_radiation_type 'Mo K\a'
_diffrn_radiation_wavelength 0.71069
_diffrn_reflns_av_R_equivalents 0.049
_diffrn_reflns_limit_h_max 37
_diffrn_reflns_limit_h_min -37
_diffrn_reflns_limit_k_max 21
_diffrn_reflns_limit_k_min -22
_diffrn_reflns_limit_l_max 16
_diffrn_reflns_limit_l_min -16
_diffrn_reflns_number 48325
_diffrn_reflns_theta_full 27.44
_diffrn_reflns_theta_max 27.44
_exptl_absorpt_coefficient_mu 3.178
_exptl_absorpt_correction_T_max 0.938
_exptl_absorpt_correction_T_min 0.508
_exptl_absorpt_correction_type psi-scans
_exptl_absorpt_process_details '(North, Phillips & Mathews, 1968)'
_exptl_crystal_colour black
_exptl_crystal_density_diffrn 1.683
_exptl_crystal_description chip
_exptl_crystal_F_000 3288.00
_exptl_crystal_size_max 1.00
_exptl_crystal_size_mid 0.30
_exptl_crystal_size_min 0.02
_refine_diff_density_max 2.00
_refine_diff_density_min -0.83
_refine_ls_extinction_coef 68(44)
_refine_ls_extinction_method 'Larson (1970) Crystallographic Computing eq. 22'
_refine_ls_goodness_of_fit_ref 1.657
_refine_ls_hydrogen_treatment refall
_refine_ls_number_parameters 332
_refine_ls_number_reflns 5277
_refine_ls_R_factor_gt 0.0743
_refine_ls_shift/su_max 0.0065
_refine_ls_structure_factor_coef Fsqd
_refine_ls_weighting_details 'w = 1/[0.0010Fo^2^ + 3.0000\s(Fo^2^) + 0.5000]/(4Fo^2^)'
_refine_ls_weighting_scheme calc
_refine_ls_wR_factor_ref 0.1829
_reflns_number_gt 5277
_reflns_number_total 7555
_reflns_threshold_expression F^2^>2.0\s(F^2^)
_cod_data_source_file ja056030psi20050901_021710.cif
_cod_data_source_block '_0614Fe(Et2NCS2)3CuCl2____'
_cod_original_formula_sum 'C30 H60 Cl7 Cu7 Fe N6 S12 '
_cod_database_code 4112122

loop_
_symmetry_equiv_pos_site_id
_symmetry_equiv_pos_as_xyz
1 +X,+Y,+Z
2 1/2-X,1/2+Y,1/2+Z
3 +X,1/2-Y,+Z
4 1/2-X,-Y,1/2+Z
5 -X,-Y,-Z
6 1/2+X,1/2-Y,1/2-Z
7 -X,1/2+Y,-Z
8 1/2+X,+Y,1/2-Z

loop_
_atom_site_label
_atom_site_type_symbol
_atom_site_fract_x
_atom_site_fract_y
_atom_site_fract_z
_atom_site_U_iso_or_equiv
_atom_site_adp_type
_atom_site_occupancy
_atom_site_symmetry_multiplicity
_atom_site_calc_flag
_atom_site_refinement_flags
Cu(1) Cu 0.7178 -0.0051 0.3222 0.0429(2) Uani 1.00 1 d .
Cu(2) Cu 0.7426 0.1602 0.4475 0.0618(3) Uani 1.00 1 d .
Cu(3) Cu 0.7112 0.2500 0.6646 0.0364(3) Uani 1.00 2 d S
Cu(4) Cu 0.8045 0.3318 0.7432 0.0620(3) Uani 1.00 1 d .
Fe(1) Fe 0.5085 0.2500 0.0869 0.0863(8) Uani 1.00 2 d S
Cl(1) Cl 0.7457 0.2500 0.3188 0.0595(9) Uani 1.00 2 d S
Cl(2) Cl 0.7978 0.2500 0.5780 0.0453(7) Uani 1.00 2 d S
Cl(3) Cl 0.8473 0.2500 0.8468 0.0600(9) Uani 1.00 2 d S
Cl(4) Cl 0.4570 0.2500 -0.0372 0.1107(19) Uani 1.00 2 d S
Cl(5) Cl 0.4728 0.2500 0.2361 0.173(3) Uani 1.00 2 d S
Cl(6) Cl 0.5510 0.3496 0.0733 0.212(3) Uani 1.00 1 d .
S(1) S 0.6582 -0.0268 0.4360 0.0552(6) Uani 1.00 1 d .
S(2) S 0.6606 -0.0535 0.2137 0.0426(5) Uani 1.00 1 d .
S(3) S 0.7746 0.0440 0.4307 0.0443(5) Uani 1.00 1 d .
S(4) S 0.7760 0.0236 0.2071 0.0497(5) Uani 1.00 1 d .
S(5) S 0.6762 0.1667 0.5471 0.0382(4) Uani 1.00 1 d .
S(6) S 0.7269 0.3336 0.8011 0.0367(4) Uani 1.00 1 d .
N(1) N 0.5857 -0.0838 0.3317 0.056(2) Uani 1.00 1 d .
N(2) N 0.8466 0.0849 0.3111 0.066(2) Uani 1.00 1 d .
N(3) N 0.6275 0.2500 0.4119 0.072(3) Uani 1.00 2 d S
N(4) N 0.7319 0.2500 0.9765 0.036(2) Uani 1.00 2 d S
C(1) C 0.6278 -0.0590 0.3293 0.043(2) Uani 1.00 1 d .
C(2) C 0.5627 -0.1138 0.2375 0.076(3) Uani 1.00 1 d .
C(3) C 0.5298 -0.0530 0.1925 0.138(7) Uani 1.00 1 d .
C(4) C 0.5524 -0.0695 0.4427 0.281(17) Uani 1.00 1 d .
C(5) C 0.5611 -0.1295 0.4602 0.270(14) Uani 1.00 1 d .
C(6) C 0.8051 0.0556 0.3140 0.046(2) Uani 1.00 1 d .
C(7) C 0.8708 0.1129 0.4045 0.093(4) Uani 1.00 1 d .
C(8) C 0.9045 0.0550 0.4442 0.139(7) Uani 1.00 1 d .
C(9) C 0.8722 0.0932 0.2100 0.150(6) Uani 1.00 1 d .
C(10) C 0.8578 0.1982 0.1695 0.49(2) Uani 1.00 1 d .
C(12) C 0.6123 0.1752 0.3589 0.137(6) Uani 1.00 1 d .
C(13) C 0.5675 0.1498 0.4008 0.198(12) Uani 1.00 1 d .
C(14) C 0.7294 0.2500 0.8755 0.035(2) Uani 1.00 2 d S
C(15) C 0.7320 0.3225 1.0374 0.050(2) Uani 1.00 1 d .
C(16) C 0.6845 0.3528 1.0586 0.092(4) Uani 1.00 1 d .
C(11) C 0.6554 0.2500 0.4892 0.045(3) Uani 1.00 2 d S
H(1) H 0.5856 -0.1260 0.1870 0.091 Uiso 1.00 1 c R
H(2) H 0.5457 -0.1587 0.2545 0.091 Uiso 1.00 1 c R
H(3) H 0.4998 -0.0597 0.2217 0.166 Uiso 1.00 1 c R
H(4) H 0.5281 -0.0588 0.1190 0.166 Uiso 1.00 1 c R
H(5) H 0.5410 -0.0032 0.2088 0.166 Uiso 1.00 1 c R
H(6) H 0.5642 -0.0323 0.4899 0.337 Uiso 1.00 1 c R
H(7) H 0.5205 -0.0595 0.4299 0.337 Uiso 1.00 1 c R
H(8) H 0.5360 -0.1615 0.4408 0.324 Uiso 1.00 1 c R
H(9) H 0.5662 -0.1335 0.5331 0.324 Uiso 1.00 1 c R
H(10) H 0.5882 -0.1451 0.4241 0.324 Uiso 1.00 1 c R
H(11) H 0.8870 0.1587 0.3874 0.111 Uiso 1.00 1 c R
H(12) H 0.8486 0.1236 0.4572 0.111 Uiso 1.00 1 c R
H(13) H 0.8892 0.0214 0.4913 0.167 Uiso 1.00 1 c R
H(14) H 0.9291 0.0805 0.4791 0.167 Uiso 1.00 1 c R
H(15) H 0.9166 0.0262 0.3876 0.167 Uiso 1.00 1 c R
H(16) H 0.9041 0.0819 0.2194 0.180 Uiso 1.00 1 c R
H(17) H 0.8595 0.0598 0.1591 0.180 Uiso 1.00 1 c R
H(18) H 0.8305 0.2029 0.1285 0.583 Uiso 1.00 1 c R
H(19) H 0.8837 0.2158 0.1306 0.583 Uiso 1.00 1 c R
H(20) H 0.8546 0.2282 0.2308 0.583 Uiso 1.00 1 c R
H(21) H 0.6094 0.1834 0.2862 0.164 Uiso 1.00 1 c R
H(22) H 0.6349 0.1368 0.3714 0.164 Uiso 1.00 1 c R
H(23) H 0.5726 0.1163 0.4579 0.238 Uiso 1.00 1 c R
H(24) H 0.5506 0.1236 0.3483 0.238 Uiso 1.00 1 c R
H(25) H 0.5503 0.1932 0.4234 0.238 Uiso 1.00 1 c R
H(26) H 0.7470 0.3134 1.1020 0.060 Uiso 1.00 1 c R
H(27) H 0.7488 0.3601 0.9993 0.060 Uiso 1.00 1 c R
H(28) H 0.6753 0.3854 1.0031 0.111 Uiso 1.00 1 c R
H(29) H 0.6848 0.3811 1.1217 0.111 Uiso 1.00 1 c R
H(30) H 0.6634 0.3113 1.0644 0.111 Uiso 1.00 1 c R

loop_
_atom_site_aniso_label
_atom_site_aniso_U_11
_atom_site_aniso_U_22
_atom_site_aniso_U_33
_atom_site_aniso_U_12
_atom_site_aniso_U_13
_atom_site_aniso_U_23
Cu(1) 0.0449 0.0392 0.0444 -0.0045 0.0008 0.0027
Cu(2) 0.0746 0.0514 0.0593 0.0178 0.0186 0.0078
Cu(3) 0.0486 0.0320 0.0287 0.0000 -0.0026 0.0000
Cu(4) 0.0599 0.0429 0.0832 -0.0081 -0.0161 0.0143
Fe(1) 0.0608 0.1290 0.0690 0.0000 -0.0090 0.0000
Cl(1) 0.0955 0.0515 0.0313 0.0000 0.0060 0.0000
Cl(2) 0.0480 0.0503 0.0375 0.0000 -0.0030 0.0000
Cl(3) 0.0705 0.0390 0.0704 0.0000 -0.0314 0.0000
Cl(4) 0.1318 0.1104 0.0899 0.0000 -0.0486 0.0000
Cl(5) 0.0940 0.3517 0.0740 0.0000 0.0034 0.0000
Cl(6) 0.2005 0.2298 0.2048 -0.1233 -0.0017 -0.0388
S(1) 0.0575 0.0608 0.0474 -0.0152 0.0077 -0.0120
S(2) 0.0455 0.0400 0.0425 0.0028 -0.0017 0.0043
S(3) 0.0497 0.0391 0.0441 0.0013 0.0020 -0.0009
S(4) 0.0497 0.0570 0.0422 -0.0074 -0.0006 0.0023
S(5) 0.0428 0.0332 0.0386 -0.0018 -0.0036 -0.0010
S(6) 0.0509 0.0266 0.0328 -0.0000 -0.0002 0.0001
N(1) 0.0448 0.0640 0.0589 -0.0087 0.0099 -0.0054
N(2) 0.0409 0.1016 0.0559 -0.0161 0.0059 -0.0287
N(3) 0.0849 0.0511 0.0806 0.0000 -0.0541 0.0000
N(4) 0.0490 0.0303 0.0274 0.0000 -0.0015 0.0000
C(1) 0.0454 0.0315 0.0524 0.0070 0.0048 -0.0033
C(2) 0.0570 0.0981 0.0728 -0.0286 -0.0074 -0.0156
C(3) 0.0875 0.2198 0.1076 0.0472 -0.0215 -0.0120
C(4) 0.3045 0.2928 0.2464 -0.2523 -0.1228 0.1657
C(5) 0.0695 0.5307 0.2093 0.0153 0.0060 -0.2807
C(6) 0.0406 0.0497 0.0464 0.0039 0.0063 -0.0050
C(7) 0.0609 0.1449 0.0726 -0.0292 0.0153 -0.0496
C(8) 0.1114 0.2171 0.0894 0.0394 -0.0210 -0.0519
C(9) 0.0780 0.3178 0.0546 -0.0879 0.0243 -0.0485
C(10) 0.7731 0.1858 0.4982 0.1488 0.4807 0.1429
C(12) 0.1600 0.0624 0.1876 -0.0282 -0.1191 0.0371
C(13) 0.2163 0.0997 0.2786 -0.0089 -0.0252 0.0138
C(14) 0.0382 0.0319 0.0349 0.0000 -0.0029 0.0000
C(15) 0.0811 0.0374 0.0319 -0.0026 -0.0068 -0.0096
C(16) 0.1010 0.0543 0.1212 0.0019 0.0323 -0.0319
C(11) 0.0554 0.0373 0.0417 0.0000 -0.0090 0.0000

loop_
_atom_type_symbol
_atom_type_description
_atom_type_scat_dispersion_real
_atom_type_scat_dispersion_imag
_atom_type_scat_source
C C 0.003 0.002
;
International Tables for Crystallography
(1992, Vol. C, Tables 4.2.6.8 and 6.1.1.4)
;
H H 0.000 0.000
;
International Tables for Crystallography
(1992, Vol. C, Table 6.1.1.4)
;
N N 0.006 0.003
;
International Tables for Crystallography
(1992, Vol. C, Tables 4.2.6.8 and 6.1.1.4)
;
S S 0.125 0.123
;
International Tables for Crystallography
(1992, Vol. C, Tables 4.2.6.8 and 6.1.1.4)
;
Cl Cl 0.148 0.159
;
International Tables for Crystallography
(1992, Vol. C, Tables 4.2.6.8 and 6.1.1.4)
;
Cu Cu 0.320 1.265
;
International Tables for Crystallography
(1992, Vol. C, Tables 4.2.6.8 and 6.1.1.4)
;
Fe Fe 0.346 0.844
;
International Tables for Crystallography
(1992, Vol. C, Tables 4.2.6.8 and 6.1.1.4)
;

loop_
_geom_angle_atom_site_label_1
_geom_angle_atom_site_label_2
_geom_angle_atom_site_label_3
_geom_angle
_geom_angle_site_symmetry_1
_geom_angle_site_symmetry_3
S(1) Cu(1) S(2) 77.8541 . .
S(1) Cu(1) S(3) 102.0246 . .
S(1) Cu(1) S(4) 176.7979 . .
S(2) Cu(1) S(3) 179.6377 . .
S(2) Cu(1) S(4) 102.2949 . .
S(3) Cu(1) S(4) 77.8067 . .
Cl(1) Cu(2) S(3) 122.4060 . .
Cl(1) Cu(2) S(5) 113.6680 . .
S(3) Cu(2) S(5) 116.1631 . .
S(5) Cu(3) S(5) 77.2294 . 55503
S(5) Cu(3) S(6) 164.9260 . .
S(5) Cu(3) S(6) 100.5765 . 55503
S(5) Cu(3) S(6) 100.5765 55503 .
S(5) Cu(3) S(6) 164.9260 55503 55503
S(6) Cu(3) S(6) 77.5929 . 55503
Cl(2) Cu(4) Cl(3) 100.0852 . .
Cl(2) Cu(4) S(2) 112.6078 . 65502
Cl(2) Cu(4) S(6) 101.3154 . .
Cl(3) Cu(4) S(2) 113.7411 . 65502
Cl(3) Cu(4) S(6) 109.5298 . .
S(2) Cu(4) S(6) 117.5143 65502 .
Cl(4) Fe(1) Cl(5) 108.6644 . .
Cl(4) Fe(1) Cl(6) 109.4237 . .
Cl(4) Fe(1) Cl(6) 109.4237 . 55503
Cl(5) Fe(1) Cl(6) 110.1572 . .
Cl(5) Fe(1) Cl(6) 110.1572 . 55503
Cl(6) Fe(1) Cl(6) 108.9995 . 55503
Cu(2) Cl(1) Cu(2) 86.7664 . 55503
Cu(4) Cl(2) Cu(4) 67.5132 . 55503
Cu(4) Cl(3) Cu(4) 76.2306 . 55503
Cu(1) S(1) C(1) 85.8369 . .
Cu(1) S(2) Cu(4) 84.4951 . 64402
Cu(1) S(2) C(1) 83.9248 . .
Cu(4) S(2) C(1) 92.8124 64402 .
Cu(1) S(3) Cu(2) 95.7106 . .
Cu(1) S(3) C(6) 83.3249 . .
Cu(2) S(3) C(6) 100.7095 . .
Cu(1) S(4) C(6) 85.0266 . .
Cu(2) S(5) Cu(3) 91.6577 . .
Cu(2) S(5) C(11) 95.0965 . .
Cu(3) S(5) C(11) 84.6210 . .
Cu(3) S(6) Cu(4) 86.5112 . .
Cu(3) S(6) C(14) 84.1655 . .
Cu(4) S(6) C(14) 97.0596 . .
C(1) N(1) C(2) 121.4320 . .
C(1) N(1) C(4) 119.5197 . .
C(2) N(1) C(4) 118.4346 . .
C(6) N(2) C(7) 122.9601 . .
C(6) N(2) C(9) 121.0100 . .
C(7) N(2) C(9) 116.0217 . .
C(12) N(3) C(12) 116.2708 . 55503
C(12) N(3) C(11) 121.6632 . .
C(12) N(3) C(11) 121.6632 55503 .
C(14) N(4) C(15) 121.6841 . .
C(14) N(4) C(15) 121.6841 . 55503
C(15) N(4) C(15) 116.5249 . 55503
S(1) C(1) S(2) 112.3837 . .
S(1) C(1) N(1) 124.7443 . .
S(2) C(1) N(1) 122.8683 . .
N(1) C(2) C(3) 109.9974 . .
N(1) C(4) C(5) 84.5428 . .
S(3) C(6) S(4) 113.8149 . .
S(3) C(6) N(2) 122.1487 . .
S(4) C(6) N(2) 124.0269 . .
N(2) C(7) C(8) 111.3081 . .
N(2) C(9) C(10) 102.5204 . .
C(9) C(10) C(10) 159.9687 . 55503
N(3) C(12) C(13) 110.2812 . .
S(6) C(14) S(6) 113.2912 . 55503
S(6) C(14) N(4) 123.3483 . .
S(6) C(14) N(4) 123.3483 55503 .
N(4) C(15) C(16) 113.3099 . .
S(5) C(11) S(5) 113.3484 . 55503
S(5) C(11) N(3) 123.3253 . .
S(5) C(11) N(3) 123.3253 55503 .
N(1) C(2) H(1) 109.2 . .
N(1) C(2) H(2) 109.6 . .
C(3) C(2) H(1) 109.1 . .
C(3) C(2) H(2) 109.5 . .
H(1) C(2) H(2) 109.5 . .
C(2) C(3) H(3) 109.3 . .
C(2) C(3) H(4) 109.4 . .
C(2) C(3) H(5) 109.7 . .
H(3) C(3) H(4) 109.5 . .
H(3) C(3) H(5) 109.5 . .
H(4) C(3) H(5) 109.5 . .
N(1) C(4) H(6) 115.0 . .
N(1) C(4) H(7) 114.7 . .
C(5) C(4) H(6) 115.8 . .
C(5) C(4) H(7) 115.6 . .
H(6) C(4) H(7) 109.5 . .
C(4) C(5) H(8) 109.3 . .
C(4) C(5) H(9) 107.9 . .
C(4) C(5) H(10) 111.2 . .
H(8) C(5) H(9) 109.5 . .
H(8) C(5) H(10) 109.5 . .
H(9) C(5) H(10) 109.5 . .
N(2) C(7) H(11) 108.9 . .
N(2) C(7) H(12) 109.1 . .
C(8) C(7) H(11) 109.0 . .
C(8) C(7) H(12) 109.1 . .
H(11) C(7) H(12) 109.5 . .
C(7) C(8) H(13) 109.4 . .
C(7) C(8) H(14) 109.4 . .
C(7) C(8) H(15) 109.6 . .
H(13) C(8) H(14) 109.5 . .
H(13) C(8) H(15) 109.5 . .
H(14) C(8) H(15) 109.5 . .
N(2) C(9) H(16) 110.4 . .
N(2) C(9) H(17) 110.3 . .
C(10) C(9) H(16) 115.9 . .
C(10) C(9) H(17) 108.0 . .
H(16) C(9) H(17) 109.5 . .
C(9) C(10) H(18) 114.0 . .
C(9) C(10) H(19) 106.0 . .
C(9) C(10) H(20) 108.4 . .
C(10) C(10) H(18) 85.1 55503 .
C(10) C(10) H(19) 71.2 55503 .
C(10) C(10) H(20) 56.6 55503 .
H(18) C(10) H(19) 109.5 . .
H(18) C(10) H(20) 109.5 . .
H(19) C(10) H(20) 109.5 . .
N(3) C(12) H(21) 109.5 . .
N(3) C(12) H(22) 109.0 . .
C(13) C(12) H(21) 109.2 . .
C(13) C(12) H(22) 109.4 . .
H(21) C(12) H(22) 109.5 . .
C(12) C(13) H(23) 109.3 . .
C(12) C(13) H(24) 109.7 . .
C(12) C(13) H(25) 109.4 . .
H(23) C(13) H(24) 109.5 . .
H(23) C(13) H(25) 109.5 . .
H(24) C(13) H(25) 109.5 . .
N(4) C(15) H(26) 108.5 . .
N(4) C(15) H(27) 108.4 . .
C(16) C(15) H(26) 108.5 . .
C(16) C(15) H(27) 108.6 . .
H(26) C(15) H(27) 109.5 . .
C(15) C(16) H(28) 109.5 . .
C(15) C(16) H(29) 109.4 . .
C(15) C(16) H(30) 109.6 . .
H(28) C(16) H(29) 109.5 . .
H(28) C(16) H(30) 109.5 . .
H(29) C(16) H(30) 109.5 . .
C(10) H(20) H(20) 123.4 . 55503

loop_
_geom_bond_atom_site_label_1
_geom_bond_atom_site_label_2
_geom_bond_distance
_geom_bond_site_symmetry_2
Cu(1) S(1) 2.2884 .
Cu(1) S(2) 2.3205 .
Cu(1) S(3) 2.3168 .
Cu(1) S(4) 2.2944 .
Cu(2) Cl(1) 2.2785 .
Cu(2) S(3) 2.2373 .
Cu(2) S(5) 2.3087 .
Cu(3) S(5) 2.3268 .
Cu(3) S(5) 2.3268 55503
Cu(3) S(6) 2.3243 .
Cu(3) S(6) 2.3243 55503
Cu(4) Cl(2) 2.5647 .
Cu(4) Cl(3) 2.3088 .
Cu(4) S(2) 2.2716 65502
Cu(4) S(6) 2.3607 .
Fe(1) Cl(4) 2.1813 .
Fe(1) Cl(5) 2.1773 .
Fe(1) Cl(6) 2.1316 .
Fe(1) Cl(6) 2.1316 55503
S(1) C(1) 1.7217 .
S(2) C(1) 1.7636 .
S(3) C(6) 1.7517 .
S(4) C(6) 1.7048 .
S(5) C(11) 1.7379 .
S(6) C(14) 1.7435 .
N(1) C(1) 1.2923 .
N(1) C(2) 1.4758 .
N(1) C(4) 1.7380 .
N(2) C(6) 1.3010 .
N(2) C(7) 1.4720 .
N(2) C(9) 1.5021 .
N(3) C(12) 1.5353 .
N(3) C(12) 1.5353 55503
N(3) C(11) 1.2790 .
N(4) C(14) 1.3003 .
N(4) C(15) 1.4865 .
N(4) C(15) 1.4865 55503
C(2) C(3) 1.5369 .
C(4) C(5) 1.0984 .
C(7) C(8) 1.4922 .
C(9) C(10) 1.9471 .
C(10) C(10) 1.8061 55503
C(12) C(13) 1.4688 .
C(15) C(16) 1.4929 .
C(2) H(1) 0.950 .
C(2) H(2) 0.950 .
C(3) H(3) 0.950 .
C(3) H(4) 0.950 .
C(3) H(5) 0.950 .
C(4) H(6) 0.950 .
C(4) H(7) 0.950 .
C(5) H(8) 0.950 .
C(5) H(9) 0.950 .
C(5) H(10) 0.950 .
C(7) H(11) 0.950 .
C(7) H(12) 0.950 .
C(8) H(13) 0.950 .
C(8) H(14) 0.950 .
C(8) H(15) 0.950 .
C(9) H(16) 0.950 .
C(9) H(17) 0.950 .
C(10) H(18) 0.950 .
C(10) H(19) 0.950 .
C(10) H(20) 0.950 .
C(12) H(21) 0.950 .
C(12) H(22) 0.950 .
C(13) H(23) 0.950 .
C(13) H(24) 0.950 .
C(13) H(25) 0.950 .
C(15) H(26) 0.950 .
C(15) H(27) 0.950 .
C(16) H(28) 0.950 .
C(16) H(29) 0.950 .
C(16) H(30) 0.950 .
H(20) H(20) 0.761 55503

loop_
_geom_contact_atom_site_label_1
_geom_contact_atom_site_label_2
_geom_contact_distance
_geom_contact_site_symmetry_2
Cl(3) N(1) 3.4890 65504
Cl(3) C(1) 3.4137 65504
Cl(4) C(2) 3.5474 65505
Cl(4) C(2) 3.5474 65507
C(2) Cl(4) 3.5474 65505
Cu(1) H(29) 3.494 55403
Cl(1) H(26) 2.997 55401
Cl(1) H(26) 2.997 55403
Cl(3) H(1) 3.554 65504
Cl(3) H(10) 2.791 65504
Cl(4) H(1) 3.145 65505
Cl(4) H(1) 3.145 65507
Cl(4) H(2) 3.215 65505
Cl(4) H(2) 3.215 65507
Cl(4) H(4) 3.521 65505
Cl(4) H(4) 3.521 65507
Cl(4) H(11) 3.213 45506
Cl(4) H(11) 3.213 45508
Cl(4) H(14) 3.152 45506
Cl(4) H(14) 3.152 45508
Cl(5) H(11) 3.344 45506
Cl(5) H(11) 3.344 45508
Cl(5) H(16) 3.585 45506
Cl(5) H(16) 3.585 45508
Cl(5) H(19) 3.148 45506
Cl(5) H(19) 3.148 45508
Cl(5) H(20) 3.459 45506
Cl(5) H(20) 3.459 45508
Cl(5) H(24) 3.461 .
Cl(5) H(24) 3.461 55503
Cl(5) H(25) 3.433 .
Cl(5) H(25) 3.433 55503
Cl(6) H(5) 3.208 55503
Cl(6) H(21) 3.264 55503
Cl(6) H(24) 3.564 55503
Cl(6) H(30) 3.314 55401
S(1) H(17) 2.968 65504
S(2) H(12) 3.524 65404
S(2) H(13) 3.247 65404
S(2) H(29) 3.304 55403
S(4) H(26) 3.256 55403
S(4) H(27) 3.443 55403
S(4) H(29) 3.300 55403
N(4) H(18) 3.548 55601
N(4) H(18) 3.548 55603
C(2) H(14) 3.379 65404
C(3) H(13) 3.529 65404
C(3) H(14) 3.026 65404
C(4) H(7) 3.489 65605
C(5) H(16) 3.576 65504
C(5) H(19) 3.098 65504
C(8) H(1) 3.369 65504
C(8) H(4) 2.974 65504
C(9) H(6) 3.536 65404
C(9) H(9) 2.971 65404
C(10) H(9) 3.028 65404
C(10) H(26) 3.320 55403
C(15) H(18) 3.108 55603
H(1) Cl(4) 3.145 65505
H(1) C(8) 3.369 65404
H(1) H(12) 3.510 65404
H(1) H(13) 3.190 65404
H(1) H(14) 2.819 65404
H(2) Cl(4) 3.215 65505
H(2) H(2) 3.183 54503
H(3) H(15) 3.161 45508
H(4) Cl(4) 3.521 65505
H(4) C(8) 2.974 65404
H(4) H(13) 2.970 65404
H(4) H(14) 2.215 65404
H(4) H(15) 3.423 65404
H(4) H(15) 3.544 45508
H(5) Cl(6) 3.208 55503
H(5) H(13) 3.461 65404
H(5) H(14) 3.358 65404
H(6) C(9) 3.536 65504
H(6) H(7) 3.100 65605
H(6) H(16) 3.207 65504
H(6) H(17) 3.133 65504
H(7) C(4) 3.489 65605
H(7) H(6) 3.100 65605
H(7) H(7) 2.994 65605
H(7) H(23) 3.207 65605
H(8) H(8) 3.084 54503
H(8) H(19) 3.497 65504
H(8) H(23) 3.483 65605
H(8) H(25) 3.090 65605
H(9) C(9) 2.971 65504
H(9) C(10) 3.028 65504
H(9) H(16) 2.698 65504
H(9) H(17) 2.979 65504
H(9) H(18) 3.444 65504
H(9) H(19) 3.252 64502
H(9) H(19) 2.393 65504
H(9) H(25) 3.564 65605
H(10) H(19) 3.036 65504
H(11) Cl(4) 3.213 55506
H(11) Cl(5) 3.344 55506
H(12) S(2) 3.524 65504
H(12) H(1) 3.510 65504
H(13) S(2) 3.247 65504
H(13) C(3) 3.529 65504
H(13) H(1) 3.190 65504
H(13) H(4) 2.970 65504
H(13) H(5) 3.461 65504
H(14) Cl(4) 3.152 55506
H(14) C(2) 3.379 65504
H(14) C(3) 3.026 65504
H(14) H(1) 2.819 65504
H(14) H(4) 2.215 65504
H(14) H(5) 3.358 65504
H(15) H(3) 3.161 55508
H(15) H(4) 3.423 65504
H(15) H(4) 3.544 55508
H(16) Cl(5) 3.585 55506
H(16) C(5) 3.576 65404
H(16) H(6) 3.207 65404
H(16) H(9) 2.698 65404
H(17) S(1) 2.968 65404
H(17) H(6) 3.133 65404
H(17) H(9) 2.979 65404
H(18) N(4) 3.548 55401
H(18) C(15) 3.108 55403
H(18) H(9) 3.444 65404
H(18) H(26) 3.105 55401
H(18) H(26) 2.452 55403
H(18) H(27) 3.087 55403
H(19) Cl(5) 3.148 55506
H(19) C(5) 3.098 65404
H(19) H(8) 3.497 65404
H(19) H(9) 3.252 65402
H(19) H(9) 2.393 65404
H(19) H(10) 3.036 65404
H(20) Cl(5) 3.459 55506
H(20) H(26) 3.595 55403
H(21) Cl(6) 3.264 55503
H(21) H(29) 3.236 55403
H(21) H(30) 3.249 55403
H(22) H(29) 3.530 55403
H(23) H(7) 3.207 65605
H(23) H(8) 3.483 65605
H(24) Cl(5) 3.461 .
H(24) Cl(6) 3.564 55503
H(25) Cl(5) 3.433 .
H(25) H(8) 3.090 65605
H(25) H(9) 3.564 65605
H(26) Cl(1) 2.997 55601
H(26) S(4) 3.256 55603
H(26) C(10) 3.320 55603
H(26) H(18) 3.105 55601
H(26) H(18) 2.452 55603
H(26) H(20) 3.595 55603
H(27) S(4) 3.443 55603
H(27) H(18) 3.087 55603
H(29) Cu(1) 3.494 55603
H(29) S(2) 3.304 55603
H(29) S(4) 3.300 55603
H(29) H(21) 3.236 55603
H(29) H(22) 3.530 55603
H(30) Cl(6) 3.314 55601
H(30) H(21) 3.249 55603
